data_4112556
loop_
_publ_author_name
'Darren Bradshaw'
'Timothy J. Prior'
'Edmund J. Cussen'
'John B. Claridge'
'Matthew J. Rosseinsky'

_publ_section_title
;
 Permanent Microporosity and Enantioselective Sorption in a Chiral Open
 Framework
;
_journal_name_full 'Journal of the American Chemical Society'
_journal_page_first 6106
_journal_page_last 6114
_journal_paper_doi 10.1021/ja0316420
_journal_volume 126
_journal_year 2004
_chemical_formula_sum 'C63 H72 N6 Ni3 O18'
_chemical_formula_weight 1377.40
_chemical_name_systematic
; 
 ? 
;
_space_group_IT_number 214
_symmetry_cell_setting cubic
_symmetry_space_group_name_Hall 'I 4bd 2c 3'
_symmetry_space_group_name_H-M 'I 41 3 2'
_atom_sites_solution_hydrogens geom
_atom_sites_solution_primary direct
_atom_sites_solution_secondary difmap
_audit_creation_method SHELXL-97
_cell_angle_alpha 90.00
_cell_angle_beta 90.00
_cell_angle_gamma 90.00
_cell_formula_units_Z 8
_cell_length_a 28.1350(4)
_cell_length_b 28.1350(4)
_cell_length_c 28.1350(4)
_cell_measurement_reflns_used 22506
_cell_measurement_temperature 150(2)
_cell_measurement_theta_max 46.93
_cell_measurement_theta_min 4.85
_cell_volume 22271.1(5)
_computing_cell_refinement 'Bruker SAINT v.6.28a (Bruker, 2001)'
_computing_data_collection 'Bruker SMART v.5.054 (Bruker, 1998)'
_computing_data_reduction 'Bruker SAINT v.6.28a (Bruker, 2001)'
_computing_structure_refinement 'SHELXL-97 (Sheldrick, 1997)'
_computing_structure_solution 'SHELXS-97 (Sheldrick, 1990)'
_diffrn_ambient_temperature 150(2)
_diffrn_detector_area_resol_mean 8.192
_diffrn_measured_fraction_theta_full 0.999
_diffrn_measured_fraction_theta_max 0.999
_diffrn_measurement_device_type 'Bruker AXS SMART 1K CCD diffractometer'
_diffrn_measurement_method 'omega rotation with narrow frames'
_diffrn_radiation_monochromator 'Silicon 1 1 1'
_diffrn_radiation_source 'Daresbury SRS Station 9.8'
_diffrn_radiation_type Synchrotron
_diffrn_radiation_wavelength 0.68750
_diffrn_reflns_av_R_equivalents 0.0417
_diffrn_reflns_av_sigmaI/netI 0.0172
_diffrn_reflns_limit_h_max 33
_diffrn_reflns_limit_h_min -33
_diffrn_reflns_limit_k_max 33
_diffrn_reflns_limit_k_min -26
_diffrn_reflns_limit_l_max 33
_diffrn_reflns_limit_l_min -26
_diffrn_reflns_number 56866
_diffrn_reflns_theta_full 23.84
_diffrn_reflns_theta_max 23.84
_diffrn_reflns_theta_min 1.98
_diffrn_standards_number 0
_exptl_absorpt_coefficient_mu 0.545
_exptl_absorpt_correction_T_max 0.9577
_exptl_absorpt_correction_T_min 0.9227
_exptl_absorpt_correction_type multi-scan
_exptl_crystal_colour blue
_exptl_crystal_density_diffrn 0.822
_exptl_crystal_description block
_exptl_crystal_F_000 5760
_exptl_crystal_size_max 0.15
_exptl_crystal_size_mid 0.12
_exptl_crystal_size_min 0.08
_refine_diff_density_max 0.851
_refine_diff_density_min -0.574
_refine_diff_density_rms 0.139
_refine_ls_abs_structure_details 'Flack H D (1983), Acta Cryst. A39, 876-881'
_refine_ls_abs_structure_Flack 0.02(3)
_refine_ls_extinction_method none
_refine_ls_goodness_of_fit_ref 1.257
_refine_ls_hydrogen_treatment mixed
_refine_ls_matrix_type full
_refine_ls_number_parameters 139
_refine_ls_number_reflns 3178
_refine_ls_number_restraints 0
_refine_ls_restrained_S_all 1.257
_refine_ls_R_factor_all 0.0762
_refine_ls_R_factor_gt 0.0706
_refine_ls_shift/su_max 0.000
_refine_ls_shift/su_mean 0.000
_refine_ls_structure_factor_coef Fsqd
_refine_ls_weighting_details 'calc w=1/[\s^2^(Fo^2^)+(0.1746P)^2^+2.4173P] where P=(Fo^2^+2Fc^2^)/3'
_refine_ls_weighting_scheme calc
_refine_ls_wR_factor_gt 0.2246
_refine_ls_wR_factor_ref 0.2366
_reflns_number_gt 2934
_reflns_number_total 3178
_reflns_threshold_expression >2sigma(I)
_cod_data_source_file ja0316420si20040301_103018_2.cif
_cod_data_source_block desolvated_[Ni3(btc)2(3-pic)6(1,2-pd)3]
_cod_database_code 4112556

loop_
_symmetry_equiv_pos_as_xyz
'x, y, z'
'-x+1/2, -y, z+1/2'
'-x, y+1/2, -z+1/2'
'x+1/2, -y+1/2, -z'
'z, x, y'
'z+1/2, -x+1/2, -y'
'-z+1/2, -x, y+1/2'
'-z, x+1/2, -y+1/2'
'y, z, x'
'-y, z+1/2, -x+1/2'
'y+1/2, -z+1/2, -x'
'-y+1/2, -z, x+1/2'
'y+3/4, x+1/4, -z+1/4'
'-y+3/4, -x+3/4, -z+3/4'
'y+1/4, -x+1/4, z+3/4'
'-y+1/4, x+3/4, z+1/4'
'x+3/4, z+1/4, -y+1/4'
'-x+1/4, z+3/4, y+1/4'
'-x+3/4, -z+3/4, -y+3/4'
'x+1/4, -z+1/4, y+3/4'
'z+3/4, y+1/4, -x+1/4'
'z+1/4, -y+1/4, x+3/4'
'-z+1/4, y+3/4, x+1/4'
'-z+3/4, -y+3/4, -x+3/4'
'x+1/2, y+1/2, z+1/2'
'-x+1, -y+1/2, z+1'
'-x+1/2, y+1, -z+1'
'x+1, -y+1, -z+1/2'
'z+1/2, x+1/2, y+1/2'
'z+1, -x+1, -y+1/2'
'-z+1, -x+1/2, y+1'
'-z+1/2, x+1, -y+1'
'y+1/2, z+1/2, x+1/2'
'-y+1/2, z+1, -x+1'
'y+1, -z+1, -x+1/2'
'-y+1, -z+1/2, x+1'
'y+5/4, x+3/4, -z+3/4'
'-y+5/4, -x+5/4, -z+5/4'
'y+3/4, -x+3/4, z+5/4'
'-y+3/4, x+5/4, z+3/4'
'x+5/4, z+3/4, -y+3/4'
'-x+3/4, z+5/4, y+3/4'
'-x+5/4, -z+5/4, -y+5/4'
'x+3/4, -z+3/4, y+5/4'
'z+5/4, y+3/4, -x+3/4'
'z+3/4, -y+3/4, x+5/4'
'-z+3/4, y+5/4, x+3/4'
'-z+5/4, -y+5/4, -x+5/4'

loop_
_atom_site_label
_atom_site_type_symbol
_atom_site_fract_x
_atom_site_fract_y
_atom_site_fract_z
_atom_site_U_iso_or_equiv
_atom_site_adp_type
_atom_site_occupancy
_atom_site_symmetry_multiplicity
_atom_site_calc_flag
_atom_site_refinement_flags
Ni1 Ni 0.1250 0.89718(2) 0.14718(2) 0.0490(3) Uani 1 2 d S
O3 O 0.08597(13) 0.94026(13) 0.10512(12) 0.0594(9) Uani 1 1 d .
O1 O 0.08401(13) 0.83889(12) 0.12581(13) 0.0589(8) Uani 1 1 d .
H0P H 0.0981 0.8198 0.1523 0.071 Uiso 1 1 d R
C10 C 0.09678(15) 0.95819(15) 0.06605(16) 0.0453(10) Uani 1 1 d .
O2 O 0.12917(13) 0.94501(12) 0.03910(12) 0.0566(8) Uani 1 1 d .
C9 C 0.07892(15) 1.02728(15) 0.01261(14) 0.0431(9) Uani 1 1 d .
H9 H 0.1056 1.0187 -0.0062 0.052 Uiso 1 1 calc R
N1 N 0.07685(17) 0.91417(15) 0.20088(15) 0.0573(10) Uani 1 1 d .
C8 C 0.06685(14) 1.00060(15) 0.05181(16) 0.0430(9) Uani 1 1 d .
C7 C 0.0975(2) 0.8233(2) 0.0793(2) 0.0735(15) Uani 1 1 d .
H7 H 0.0811 0.8439 0.0553 0.088 Uiso 1 1 calc R
C2 C -0.0026(2) 0.93376(18) 0.2254(2) 0.0670(15) Uani 1 1 d .
C4 C 0.0592(3) 0.9333(2) 0.2812(2) 0.0811(19) Uani 1 1 d .
H4 H 0.0700 0.9382 0.3128 0.097 Uiso 1 1 calc R
C6 C 0.0308(2) 0.92129(18) 0.19147(18) 0.0594(12) Uani 1 1 d .
H6 H 0.0204 0.9176 0.1596 0.071 Uiso 1 1 calc R
C3 C 0.0127(3) 0.93964(19) 0.2711(2) 0.0748(18) Uani 1 1 d .
H3 H -0.0091 0.9481 0.2955 0.090 Uiso 1 1 calc R
C5 C 0.0912(3) 0.9199(2) 0.24706(19) 0.0758(17) Uani 1 1 d .
H5 H 0.1235 0.9146 0.2554 0.091 Uiso 1 1 calc R
C1 C -0.0538(3) 0.9406(2) 0.2119(3) 0.089(2) Uani 1 1 d .
H1A H -0.0559 0.9626 0.1849 0.133 Uiso 1 1 calc R
H1B H -0.0713 0.9539 0.2389 0.133 Uiso 1 1 calc R
H1C H -0.0677 0.9100 0.2030 0.133 Uiso 1 1 calc R
C11A C 0.0805(4) 0.7714(4) 0.0725(4) 0.068(3) Uiso 0.50 1 d P
H11A H 0.0458 0.7701 0.0752 0.102 Uiso 0.50 1 calc PR
H11B H 0.0949 0.7512 0.0970 0.102 Uiso 0.50 1 calc PR
H11C H 0.0902 0.7601 0.0410 0.102 Uiso 0.50 1 calc PR
H111 H 0.0805(4) 0.7714(4) 0.0725(4) 0.102 Uiso 0.50 1 d P

loop_
_atom_site_aniso_label
_atom_site_aniso_U_11
_atom_site_aniso_U_22
_atom_site_aniso_U_33
_atom_site_aniso_U_23
_atom_site_aniso_U_13
_atom_site_aniso_U_12
Ni1 0.0565(5) 0.0452(4) 0.0452(4) 0.0081(3) -0.0028(2) 0.0028(2)
O3 0.063(2) 0.0617(19) 0.0535(18) 0.0194(16) 0.0169(15) 0.0217(16)
O1 0.059(2) 0.0592(19) 0.0588(18) 0.0062(16) -0.0156(16) 0.0034(15)
C10 0.043(2) 0.047(2) 0.046(2) 0.0049(18) 0.0016(17) 0.0065(18)
O2 0.0572(19) 0.0581(19) 0.0544(18) 0.0123(14) 0.0130(15) 0.0181(15)
C9 0.042(2) 0.045(2) 0.043(2) 0.0031(16) 0.0017(17) 0.0008(16)
N1 0.073(3) 0.052(2) 0.047(2) 0.0022(17) 0.0028(18) -0.014(2)
C8 0.0405(19) 0.045(2) 0.043(2) 0.0057(17) 0.0001(17) 0.0049(17)
C7 0.093(4) 0.064(3) 0.063(3) -0.010(2) -0.018(3) -0.001(3)
C2 0.081(3) 0.041(2) 0.079(4) 0.007(2) 0.026(3) 0.000(2)
C4 0.114(6) 0.074(4) 0.055(3) -0.010(3) 0.004(3) -0.031(4)
C6 0.078(3) 0.047(2) 0.054(3) 0.007(2) 0.011(2) -0.004(2)
C3 0.113(5) 0.044(3) 0.067(4) -0.006(2) 0.029(3) -0.016(3)
C5 0.101(5) 0.080(4) 0.046(3) 0.001(2) -0.004(3) -0.034(3)
C1 0.089(4) 0.069(4) 0.109(5) 0.020(3) 0.029(4) 0.015(3)

loop_
_atom_type_symbol
_atom_type_description
_atom_type_scat_dispersion_real
_atom_type_scat_dispersion_imag
_atom_type_scat_source
C C 0.0033 0.0016 'International Tables Vol C Tables 4.2.6.8 and 6.1.1.4'
H H 0.0000 0.0000 'International Tables Vol C Tables 4.2.6.8 and 6.1.1.4'
N N 0.0061 0.0033 'International Tables Vol C Tables 4.2.6.8 and 6.1.1.4'
O O 0.0106 0.0060 'International Tables Vol C Tables 4.2.6.8 and 6.1.1.4'
Ni Ni 0.3393 1.1124 'International Tables Vol C Tables 4.2.6.8 and 6.1.1.4'

loop_
_geom_angle_atom_site_label_1
_geom_angle_atom_site_label_2
_geom_angle_atom_site_label_3
_geom_angle
_geom_angle_site_symmetry_1
_geom_angle_site_symmetry_3
O3 Ni1 O3 178.8(2) . 18_554
O3 Ni1 N1 86.20(16) . .
O3 Ni1 N1 93.02(17) 18_554 .
O3 Ni1 N1 93.02(17) . 18_554
O3 Ni1 N1 86.20(16) 18_554 18_554
N1 Ni1 N1 95.2(2) . 18_554
O3 Ni1 O1 90.14(15) . .
O3 Ni1 O1 90.74(13) 18_554 .
N1 Ni1 O1 91.70(16) . .
N1 Ni1 O1 172.62(16) 18_554 .
O3 Ni1 O1 90.74(13) . 18_554
O3 Ni1 O1 90.14(15) 18_554 18_554
N1 Ni1 O1 172.62(16) . 18_554
N1 Ni1 O1 91.70(16) 18_554 18_554
O1 Ni1 O1 81.6(2) . 18_554
C10 O3 Ni1 128.8(3) . .
C7 O1 Ni1 110.9(3) . .
O2 C10 O3 126.6(4) . .
O2 C10 C8 118.8(4) . .
O3 C10 C8 114.6(4) . .
C8 C9 C8 119.7(4) . 5_564
C6 N1 C5 117.1(5) . .
C6 N1 Ni1 121.4(3) . .
C5 N1 Ni1 121.5(5) . .
C9 C8 C9 120.3(4) . 9_465
C9 C8 C10 120.3(4) . .
C9 C8 C10 119.4(4) 9_465 .
O1 C7 C11A 108.7(6) . .
O1 C7 C7 109.1(4) . 18_554
C11A C7 C7 113.1(6) . 18_554
C3 C2 C6 117.8(6) . .
C3 C2 C1 121.6(6) . .
C6 C2 C1 120.6(6) . .
C3 C4 C5 121.8(6) . .
N1 C6 C2 124.0(5) . .
C4 C3 C2 119.1(6) . .
C4 C5 N1 120.2(7) . .

loop_
_geom_bond_atom_site_label_1
_geom_bond_atom_site_label_2
_geom_bond_distance
_geom_bond_site_symmetry_2
Ni1 O3 2.019(3) .
Ni1 O3 2.019(3) 18_554
Ni1 N1 2.085(4) .
Ni1 N1 2.085(4) 18_554
Ni1 O1 2.093(3) .
Ni1 O1 2.093(3) 18_554
O3 C10 1.247(6) .
O1 C7 1.431(7) .
C10 O2 1.242(6) .
C10 C8 1.514(6) .
C9 C8 1.377(6) .
C9 C8 1.391(6) 5_564
N1 C6 1.337(8) .
N1 C5 1.370(7) .
C8 C9 1.391(6) 9_465
C7 C11A 1.549(13) .
C7 C7 1.568(14) 18_554
C2 C3 1.365(9) .
C2 C6 1.385(8) .
C2 C1 1.504(10) .
C4 C3 1.351(11) .
C4 C5 1.369(10) .

loop_
_geom_torsion_atom_site_label_1
_geom_torsion_atom_site_label_2
_geom_torsion_atom_site_label_3
_geom_torsion_atom_site_label_4
_geom_torsion
_geom_torsion_site_symmetry_1
_geom_torsion_site_symmetry_4
O3 Ni1 O3 C10 116.2(5) 18_554 .
N1 Ni1 O3 C10 163.7(5) . .
N1 Ni1 O3 C10 68.7(5) 18_554 .
O1 Ni1 O3 C10 -104.6(5) . .
O1 Ni1 O3 C10 -23.0(5) 18_554 .
O3 Ni1 O1 C7 77.0(3) . .
O3 Ni1 O1 C7 -103.7(4) 18_554 .
N1 Ni1 O1 C7 163.2(4) . .
N1 Ni1 O1 C7 -38.3(13) 18_554 .
O1 Ni1 O1 C7 -13.7(3) 18_554 .
Ni1 O3 C10 O2 18.2(8) . .
Ni1 O3 C10 C8 -161.0(3) . .
O3 Ni1 N1 C6 34.9(4) . .
O3 Ni1 N1 C6 -145.9(4) 18_554 .
N1 Ni1 N1 C6 127.6(4) 18_554 .
O1 Ni1 N1 C6 -55.1(4) . .
O1 Ni1 N1 C6 -30.7(14) 18_554 .
O3 Ni1 N1 C5 -143.1(4) . .
O3 Ni1 N1 C5 36.0(4) 18_554 .
N1 Ni1 N1 C5 -50.4(4) 18_554 .
O1 Ni1 N1 C5 126.9(4) . .
O1 Ni1 N1 C5 151.3(10) 18_554 .
C8 C9 C8 C9 1.1(9) 5_564 9_465
C8 C9 C8 C10 -178.4(3) 5_564 .
O2 C10 C8 C9 -7.5(7) . .
O3 C10 C8 C9 171.7(4) . .
O2 C10 C8 C9 173.0(4) . 9_465
O3 C10 C8 C9 -7.8(7) . 9_465
Ni1 O1 C7 C11A 159.7(5) . .
Ni1 O1 C7 C7 36.0(7) . 18_554
C5 N1 C6 C2 -0.3(8) . .
Ni1 N1 C6 C2 -178.4(4) . .
C3 C2 C6 N1 0.8(8) . .
C1 C2 C6 N1 -179.4(5) . .
C5 C4 C3 C2 -1.7(9) . .
C6 C2 C3 C4 0.2(8) . .
C1 C2 C3 C4 -179.6(6) . .
C3 C4 C5 N1 2.3(10) . .
C6 N1 C5 C4 -1.2(8) . .
Ni1 N1 C5 C4 176.9(4) . .
